data_4107951
loop_
_publ_author_name
'William J. Evans'
'Benjamin M. Schmiege'
'Sara E. Lorenz'
'Kevin A. Miller'
'Timothy M. Champagne'
'Joseph W. Ziller'
'Antonio G. DiPasquale'
'Arnold L. Rheingold'

_publ_section_title
;
 Reductive Reactivity of the Organolanthanide Hydrides, [(C5Me5)2LnH]x,
 Leads to an sa-Allyl Cyclopentadienyl (\h5-C5Me4CH2-C5Me4CH2-\h3)2- and
 Trianionic Cyclooctatetraenyl (C8H7)3- Ligands
;
_journal_name_full 'Journal of the American Chemical Society'
_journal_page_first 8555
_journal_page_last 8563
_journal_paper_doi 10.1021/ja8011726
_journal_volume 130
_journal_year 2008
_chemical_formula_sum 'C18 H23 Y'
_chemical_formula_weight 328.27
_chemical_name_systematic
; 
 ? 
;
_space_group_IT_number 62
_symmetry_cell_setting orthorhombic
_symmetry_space_group_name_Hall '-P 2ac 2n'
_symmetry_space_group_name_H-M 'P n m a'
_atom_sites_solution_hydrogens difmap
_atom_sites_solution_primary direct
_atom_sites_solution_secondary difmap
_audit_creation_method SHELXTL
_cell_angle_alpha 90.00
_cell_angle_beta 90.00
_cell_angle_gamma 90.00
_cell_formula_units_Z 4
_cell_length_a 10.3396(13)
_cell_length_b 12.9085(16)
_cell_length_c 11.7145(14)
_cell_measurement_temperature 163(2)
_cell_volume 1563.5(3)
_computing_cell_refinement 'Bruker SMART/SAINT'
_computing_data_collection 'Bruker SMART'
_computing_data_reduction 'Bruker SAINT'
_computing_molecular_graphics 'Bruker SHELXTL'
_computing_publication_material 'Bruker SHELXTL'
_computing_structure_refinement 'Bruker SHELXTL'
_computing_structure_solution 'Bruker SHELXTL'
_diffrn_ambient_temperature 163(2)
_diffrn_measured_fraction_theta_full 0.988
_diffrn_measured_fraction_theta_max 0.988
_diffrn_measurement_device_type 'CCD area detector'
_diffrn_measurement_method 'phi and omega scans'
_diffrn_radiation_monochromator graphite
_diffrn_radiation_source 'normal-focus sealed tube'
_diffrn_radiation_type MoK\a
_diffrn_radiation_wavelength 0.71073
_diffrn_reflns_av_R_equivalents 0.0251
_diffrn_reflns_av_sigmaI/netI 0.0197
_diffrn_reflns_limit_h_max 8
_diffrn_reflns_limit_h_min -13
_diffrn_reflns_limit_k_max 16
_diffrn_reflns_limit_k_min -16
_diffrn_reflns_limit_l_max 15
_diffrn_reflns_limit_l_min -15
_diffrn_reflns_number 9918
_diffrn_reflns_theta_full 28.31
_diffrn_reflns_theta_max 28.31
_diffrn_reflns_theta_min 2.35
_diffrn_standards_decay_% '< 1.0'
_diffrn_standards_interval_count 'initial 50 frames recollected'
_diffrn_standards_number '50 frames'
_exptl_absorpt_coefficient_mu 3.715
_exptl_absorpt_correction_T_max 0.4954
_exptl_absorpt_correction_T_min 0.4020
_exptl_absorpt_correction_type multi-scan
_exptl_absorpt_process_details 'Bruker SADABS'
_exptl_crystal_colour yellow
_exptl_crystal_density_diffrn 1.395
_exptl_crystal_density_meas ?
_exptl_crystal_description irregular
_exptl_crystal_F_000 680
_exptl_crystal_size_max 0.30
_exptl_crystal_size_mid 0.29
_exptl_crystal_size_min 0.22
_refine_diff_density_max 0.781
_refine_diff_density_min -0.430
_refine_diff_density_rms 0.072
_refine_ls_extinction_method none
_refine_ls_goodness_of_fit_ref 1.085
_refine_ls_hydrogen_treatment refall
_refine_ls_matrix_type full
_refine_ls_number_parameters 138
_refine_ls_number_reflns 2000
_refine_ls_number_restraints 0
_refine_ls_restrained_S_all 1.085
_refine_ls_R_factor_all 0.0378
_refine_ls_R_factor_gt 0.0298
_refine_ls_shift/su_max 0.001
_refine_ls_shift/su_mean 0.000
_refine_ls_structure_factor_coef Fsqd
_refine_ls_weighting_details 'calc w=1/[\s^2^(Fo^2^)+(0.0332P)^2^+1.4576P] where P=(Fo^2^+2Fc^2^)/3'
_refine_ls_weighting_scheme calc
_refine_ls_wR_factor_gt 0.0694
_refine_ls_wR_factor_ref 0.0730
_reflns_number_gt 1705
_reflns_number_total 2000
_reflns_threshold_expression >2sigma(I)
_cod_data_source_file ja8011726-file003.cif
_cod_data_source_block tmc59
_cod_depositor_comments
;
The following automatic conversions were performed:

'_exptl_crystal_density_meas' value 'n/a' was changed to '?' - the
value is perceived as not measured.

Automatic conversion script
Id: cif_fix_values 3008 2015-01-20 13:52:24Z robertas 
;
_cod_database_code 4107951

loop_
_symmetry_equiv_pos_as_xyz
'x, y, z'
'-x+1/2, -y, z+1/2'
'-x, y+1/2, -z'
'x+1/2, -y+1/2, -z+1/2'
'-x, -y, -z'
'x-1/2, y, -z-1/2'
'x, -y-1/2, z'
'-x-1/2, y-1/2, z-1/2'

loop_
_atom_site_label
_atom_site_type_symbol
_atom_site_fract_x
_atom_site_fract_y
_atom_site_fract_z
_atom_site_U_iso_or_equiv
_atom_site_adp_type
_atom_site_occupancy
_atom_site_symmetry_multiplicity
_atom_site_calc_flag
_atom_site_refinement_flags
Y1 Y 0.13328(2) 0.7500 0.00904(2) 0.02030(10) Uani 1 2 d S
C1 C 0.22857(19) 0.69492(15) -0.18686(15) 0.0200(4) Uani 1 1 d .
C2 C 0.31846(19) 0.66068(16) -0.10325(16) 0.0202(4) Uani 1 1 d .
C3 C 0.3745(3) 0.7500 -0.0517(2) 0.0212(6) Uani 1 2 d S
C4 C 0.1497(3) 0.62731(19) -0.2649(2) 0.0291(5) Uani 1 1 d .
C5 C 0.3515(2) 0.55012(18) -0.0747(2) 0.0276(4) Uani 1 1 d .
C6 C 0.4770(3) 0.7500 0.0397(3) 0.0316(7) Uani 1 2 d S
C7 C -0.0972(3) 0.6944(4) 0.0384(3) 0.0783(15) Uani 1 1 d .
C8 C -0.0201(5) 0.6195(3) 0.0922(4) 0.0681(13) Uani 1 1 d .
C9 C 0.0843(5) 0.6212(3) 0.1631(3) 0.0669(12) Uani 1 1 d .
C10 C 0.1589(4) 0.6964(4) 0.2129(3) 0.0732(13) Uani 1 1 d .
H4A H 0.073(3) 0.655(2) -0.282(2) 0.043(8) Uiso 1 1 d .
H4B H 0.136(3) 0.559(3) -0.235(3) 0.050(9) Uiso 1 1 d .
H4C H 0.190(3) 0.622(3) -0.334(3) 0.060(9) Uiso 1 1 d .
H5A H 0.287(3) 0.504(2) -0.098(2) 0.043(8) Uiso 1 1 d .
H5B H 0.368(3) 0.538(3) 0.004(3) 0.052(10) Uiso 1 1 d .
H5C H 0.428(3) 0.526(2) -0.113(2) 0.041(7) Uiso 1 1 d .
H6A H 0.473(3) 0.691(2) 0.083(3) 0.060(10) Uiso 1 1 d .
H6B H 0.570(6) 0.7500 0.002(4) 0.073(17) Uiso 1 2 d S
H7 H -0.154(4) 0.679(4) -0.007(3) 0.095(17) Uiso 1 1 d .
H8 H -0.043(5) 0.561(4) 0.064(4) 0.110(16) Uiso 1 1 d .
H9 H 0.123(4) 0.556(4) 0.178(4) 0.100(15) Uiso 1 1 d .
H10 H 0.228(4) 0.678(3) 0.256(4) 0.107(15) Uiso 1 1 d .

loop_
_atom_site_aniso_label
_atom_site_aniso_U_11
_atom_site_aniso_U_22
_atom_site_aniso_U_33
_atom_site_aniso_U_23
_atom_site_aniso_U_13
_atom_site_aniso_U_12
Y1 0.02049(15) 0.02249(15) 0.01793(14) 0.000 0.00356(10) 0.000
C1 0.0222(9) 0.0219(10) 0.0160(8) -0.0025(7) 0.0022(7) -0.0014(8)
C2 0.0181(9) 0.0222(10) 0.0201(9) 0.0006(7) 0.0028(7) 0.0014(8)
C3 0.0153(13) 0.0267(14) 0.0215(12) 0.000 0.0009(10) 0.000
C4 0.0358(12) 0.0270(12) 0.0246(10) -0.0039(9) -0.0052(9) -0.0031(10)
C5 0.0272(11) 0.0233(11) 0.0322(11) 0.0027(9) 0.0012(9) 0.0039(9)
C6 0.0246(16) 0.0393(19) 0.0310(16) 0.000 -0.0085(13) 0.000
C7 0.0344(15) 0.145(4) 0.0558(18) -0.028(2) 0.0107(15) -0.040(2)
C8 0.086(3) 0.0418(18) 0.076(2) -0.0215(18) 0.054(2) -0.033(2)
C9 0.088(3) 0.0484(19) 0.064(2) 0.0314(17) 0.048(2) 0.028(2)
C10 0.0537(19) 0.136(4) 0.0296(13) 0.0304(18) 0.0107(13) 0.029(2)

loop_
_atom_type_symbol
_atom_type_description
_atom_type_scat_dispersion_real
_atom_type_scat_dispersion_imag
_atom_type_scat_source
C C 0.0033 0.0016 'International Tables Vol C Tables 4.2.6.8 and 6.1.1.4'
H H 0.0000 0.0000 'International Tables Vol C Tables 4.2.6.8 and 6.1.1.4'
Y Y -2.7962 3.5667 'International Tables Vol C Tables 4.2.6.8 and 6.1.1.4'

loop_
_geom_angle_atom_site_label_1
_geom_angle_atom_site_label_2
_geom_angle_atom_site_label_3
_geom_angle
_geom_angle_site_symmetry_1
_geom_angle_site_symmetry_3
Cnt1 Y1 Cnt2 171.1 . .
C10 Y1 C10 32.1(2) 7_575 .
C10 Y1 C9 31.79(15) 7_575 7_575
C10 Y1 C9 61.13(18) . 7_575
C10 Y1 C9 61.13(18) 7_575 .
C10 Y1 C9 31.79(15) . .
C9 Y1 C9 83.15(19) 7_575 .
C10 Y1 C8 60.72(16) 7_575 7_575
C10 Y1 C8 83.23(13) . 7_575
C9 Y1 C8 31.51(15) 7_575 7_575
C9 Y1 C8 92.19(10) . 7_575
C10 Y1 C8 83.23(13) 7_575 .
C10 Y1 C8 60.72(16) . .
C9 Y1 C8 92.19(10) 7_575 .
C9 Y1 C8 31.51(15) . .
C8 Y1 C8 84.31(18) 7_575 .
C10 Y1 C7 92.81(11) 7_575 .
C10 Y1 C7 83.74(14) . .
C9 Y1 C7 84.23(13) 7_575 .
C9 Y1 C7 61.31(17) . .
C8 Y1 C7 62.59(18) 7_575 .
C8 Y1 C7 32.42(15) . .
C10 Y1 C7 83.74(14) 7_575 7_575
C10 Y1 C7 92.81(11) . 7_575
C9 Y1 C7 61.31(17) 7_575 7_575
C9 Y1 C7 84.23(13) . 7_575
C8 Y1 C7 32.42(15) 7_575 7_575
C8 Y1 C7 62.59(18) . 7_575
C7 Y1 C7 33.2(3) . 7_575
C10 Y1 C2 106.45(9) 7_575 7_575
C10 Y1 C2 121.95(11) . 7_575
C9 Y1 C2 102.69(9) 7_575 7_575
C9 Y1 C2 144.06(12) . 7_575
C8 Y1 C2 111.39(10) 7_575 7_575
C8 Y1 C2 164.06(9) . 7_575
C7 Y1 C2 153.72(12) . 7_575
C7 Y1 C2 129.98(11) 7_575 7_575
C10 Y1 C2 121.95(11) 7_575 .
C10 Y1 C2 106.45(9) . .
C9 Y1 C2 144.06(12) 7_575 .
C9 Y1 C2 102.68(9) . .
C8 Y1 C2 164.06(9) 7_575 .
C8 Y1 C2 111.39(10) . .
C7 Y1 C2 129.98(11) . .
C7 Y1 C2 153.72(12) 7_575 .
C2 Y1 C2 52.79(9) 7_575 .
C10 Y1 C3 99.22(10) 7_575 .
C10 Y1 C3 99.22(10) . .
C9 Y1 C3 113.09(11) 7_575 .
C9 Y1 C3 113.09(11) . .
C8 Y1 C3 135.56(12) 7_575 .
C8 Y1 C3 135.56(12) . .
C7 Y1 C3 161.72(11) . .
C7 Y1 C3 161.72(11) 7_575 .
C2 Y1 C3 31.88(5) 7_575 .
C2 Y1 C3 31.88(5) . .
C10 Y1 C1 151.60(10) 7_575 .
C10 Y1 C1 136.73(10) . .
C9 Y1 C1 153.50(9) 7_575 .
C9 Y1 C1 122.11(10) . .
C8 Y1 C1 140.02(11) 7_575 .
C8 Y1 C1 113.50(9) . .
C7 Y1 C1 113.73(9) . .
C7 Y1 C1 123.98(11) 7_575 .
C2 Y1 C1 52.65(6) 7_575 .
C2 Y1 C1 31.77(6) . .
C3 Y1 C1 52.60(7) . .
C10 Y1 C1 136.73(10) 7_575 7_575
C10 Y1 C1 151.60(10) . 7_575
C9 Y1 C1 122.11(10) 7_575 7_575
C9 Y1 C1 153.50(9) . 7_575
C8 Y1 C1 113.50(9) 7_575 7_575
C8 Y1 C1 140.02(11) . 7_575
C7 Y1 C1 123.98(11) . 7_575
C7 Y1 C1 113.73(9) 7_575 7_575
C2 Y1 C1 31.77(6) 7_575 7_575
C2 Y1 C1 52.65(6) . 7_575
C3 Y1 C1 52.60(7) . 7_575
C1 Y1 C1 31.78(9) . 7_575
C2 C1 C1 108.13(11) . 7_575
C2 C1 C4 126.38(19) . .
C1 C1 C4 125.47(12) 7_575 .
C2 C1 Y1 73.99(11) . .
C1 C1 Y1 74.11(4) 7_575 .
C4 C1 Y1 119.36(14) . .
C1 C2 C3 107.84(18) . .
C1 C2 C5 126.63(19) . .
C3 C2 C5 125.52(19) . .
C1 C2 Y1 74.24(11) . .
C3 C2 Y1 74.08(13) . .
C5 C2 Y1 118.43(14) . .
C2 C3 C2 108.1(2) 7_575 .
C2 C3 C6 125.96(12) 7_575 .
C2 C3 C6 125.96(12) . .
C2 C3 Y1 74.04(13) 7_575 .
C2 C3 Y1 74.04(13) . .
C6 C3 Y1 118.8(2) . .
C8 C7 C7 133.6(2) . 7_575
C8 C7 Y1 73.73(19) . .
C7 C7 Y1 73.39(13) 7_575 .
C9 C8 C7 135.5(3) . .
C9 C8 Y1 74.03(19) . .
C7 C8 Y1 73.85(19) . .
C8 C9 C10 135.8(3) . .
C8 C9 Y1 74.46(19) . .
C10 C9 Y1 73.89(18) . .
C9 C10 C10 135.1(2) . 7_575
C9 C10 Y1 74.32(18) . .
C10 C10 Y1 73.94(12) 7_575 .

loop_
_geom_bond_atom_site_label_1
_geom_bond_atom_site_label_2
_geom_bond_distance
_geom_bond_site_symmetry_2
Y1 Cnt1 2.295 .
Y1 Cnt2 1.734 .
Y1 C10 2.500(3) 7_575
Y1 C10 2.500(3) .
Y1 C9 2.506(3) 7_575
Y1 C9 2.506(3) .
Y1 C8 2.511(3) 7_575
Y1 C8 2.511(3) .
Y1 C7 2.513(3) .
Y1 C7 2.513(3) 7_575
Y1 C2 2.593(2) 7_575
Y1 C2 2.593(2) .
Y1 C3 2.594(3) .
Y1 C1 2.5967(18) .
Y1 C1 2.5967(18) 7_575
C1 C2 1.421(3) .
C1 C1 1.422(4) 7_575
C1 C4 1.504(3) .
C2 C3 1.425(3) .
C2 C5 1.505(3) .
C3 C2 1.425(3) 7_575
C3 C6 1.506(4) .
C7 C8 1.403(6) .
C7 C7 1.437(11) 7_575
C8 C9 1.362(6) .
C9 C10 1.371(6) .
C10 C10 1.383(10) 7_575
